data_9009275
loop_
_publ_author_name
'Edenharter, A.'
'Koto, K.'
'Nowacki, W.'

_publ_section_title
;
 Uber pearceit, polybasit und binnit
;
_journal_name_full 'Neues Jahrbuch fur Mineralogie, Monatshefte'
_journal_page_first 337
_journal_page_last 341
_journal_volume 1971
_journal_year 1971
_chemical_formula_sum 'As0.85 Cu3 S3 Sb0.15'
_chemical_name_mineral Tennantite
_space_group_IT_number 217
_symmetry_space_group_name_Hall 'I -4 2 3'
_symmetry_space_group_name_H-M 'I -4 3 m'
_cell_angle_alpha 90
_cell_angle_beta 90
_cell_angle_gamma 90
_cell_length_a 10.232
_cell_length_b 10.232
_cell_length_c 10.232
_cell_formula_units_Z 8
_cell_volume 1071.227
_database_code_amcsd 0014744
_exptl_crystal_density_diffrn 4.573
_cod_original_formula_sum 'Cu3 (As.85 Sb.15) S3'
_cod_database_code 9009275

loop_
_space_group_symop_operation_xyz
x,y,z
1/2+x,1/2+y,1/2+z
-z,x,-y
1/2-z,1/2+x,1/2-y
-y,z,-x
1/2-y,1/2+z,1/2-x
-x,y,-z
1/2-x,1/2+y,1/2-z
x,-z,-y
1/2+x,1/2-z,1/2-y
z,-y,-x
1/2+z,1/2-y,1/2-x
y,-x,-z
1/2+y,1/2-x,1/2-z
x,z,y
1/2+x,1/2+z,1/2+y
z,y,x
1/2+z,1/2+y,1/2+x
y,x,z
1/2+y,1/2+x,1/2+z
-z,-x,y
1/2-z,1/2-x,1/2+y
-y,-z,x
1/2-y,1/2-z,1/2+x
-x,-y,z
1/2-x,1/2-y,1/2+z
z,-x,-y
1/2+z,1/2-x,1/2-y
y,-z,-x
1/2+y,1/2-z,1/2-x
x,-y,-z
1/2+x,1/2-y,1/2-z
-x,z,-y
1/2-x,1/2+z,1/2-y
-z,y,-x
1/2-z,1/2+y,1/2-x
-y,x,-z
1/2-y,1/2+x,1/2-z
-x,-z,y
1/2-x,1/2-z,1/2+y
-z,-y,x
1/2-z,1/2-y,1/2+x
-y,-x,z
1/2-y,1/2-x,1/2+z
z,x,y
1/2+z,1/2+x,1/2+y
y,z,x
1/2+y,1/2+z,1/2+x

loop_
_atom_site_aniso_label
_atom_site_aniso_U_11
_atom_site_aniso_U_22
_atom_site_aniso_U_33
_atom_site_aniso_U_12
_atom_site_aniso_U_13
_atom_site_aniso_U_23
Cu1 0.01856 0.00796 0.00796 0.00000 0.00000 0.00000
Cu2 0.01538 0.05675 0.05675 0.00000 0.00000 -0.04986
As 0.01061 0.01061 0.01061 -0.00106 -0.00106 -0.00106
Sb 0.01061 0.01061 0.01061 -0.00106 -0.00106 -0.00106
S 0.01750 0.01750 0.00265 -0.00424 -0.00053 -0.00053

loop_
_atom_site_label
_atom_site_fract_x
_atom_site_fract_y
_atom_site_fract_z
_atom_site_occupancy
Cu1 0.25000 0.50000 0.00000 1.00000
Cu2 0.21590 0.00000 0.00000 1.00000
As 0.26100 0.26100 0.26100 0.85000
Sb 0.26100 0.26100 0.26100 0.15000
S 0.11990 0.11990 0.35580 1.00000

loop_
_cod_related_entry_id
_cod_related_entry_database
_cod_related_entry_code
1 AMCSD 0014744
